data_7116098
loop_
_publ_author_name
'T. Kruczynski'
'P. Henke'
'T. Augenstein'
'N. Arleth'
'F. Breher'
'H. Schnockel'

_publ_section_title
;
 From MgBr via single-electron transfer (SET) to a paramagnetic Mg(II)
 compound and back to Mg(I): [MgBr(L^1^)^.^]2 and [K(thf)3]2[Mg2(L^1^)2],
 L^1^ == RN[double bond, length as m-dash]C(Me)C(Me)[double bond, length
 as m-dash]NR, R == 2,6-diisopropylphenyl
;
_journal_name_full Chem.Commun.
_journal_page_first 15677
_journal_paper_doi 10.1039/C4cc07680J
_journal_volume 50
_journal_year 2014
_chemical_formula_moiety 'C36 H60 Mg N2 O2'
_chemical_formula_sum 'C36 H60 Mg N2 O2'
_chemical_formula_weight 577.17
_chemical_name_systematic
;
 ?
;
_space_group_crystal_system orthorhombic
_space_group_IT_number 61
_space_group_name_Hall '-P 2ac 2ab'
_space_group_name_H-M_alt 'P b c a'
_symmetry_space_group_name_Hall '-P 2ac 2ab'
_symmetry_space_group_name_H-M 'P b c a'
_atom_sites_solution_hydrogens geom
_audit_creation_date 2014-09-19
_audit_creation_method
;
Olex2 1.2
(compiled 2014.08.28 svn.r2986 for OlexSys, GUI svn.r4874)
;
_cell_angle_alpha 90
_cell_angle_beta 90
_cell_angle_gamma 90
_cell_formula_units_Z 8
_cell_length_a 16.250(3)
_cell_length_b 16.383(3)
_cell_length_c 26.392(5)
_cell_measurement_reflns_used 42464
_cell_measurement_temperature 150(2)
_cell_measurement_theta_max 26.26
_cell_measurement_theta_min 1.25
_cell_volume 7026(2)
_computing_cell_refinement 'STOE X-AREA, PLATON (A.L.Spek, 2005)'
_computing_data_collection 'STOE X-AREA'
_computing_data_reduction 'STOE X-RED, PLATON (A.L.Spek, 2005)'
_computing_molecular_graphics 'Olex2 (Dolomanov et al., 2009)'
_computing_publication_material 'Olex2 (Dolomanov et al., 2009)'
_computing_structure_refinement 'ShelXL (Sheldrick, 2008)'
_diffrn_ambient_temperature 150(2)
_diffrn_detector_area_resol_mean 6.67
_diffrn_measured_fraction_theta_full 0.998
_diffrn_measured_fraction_theta_max 0.970
_diffrn_measurement_device_type 'STOE IPDS 2'
_diffrn_measurement_method 'rotation method'
_diffrn_radiation_monochromator 'plane graphite'
_diffrn_radiation_type MoK\a
_diffrn_radiation_wavelength 0.71073
_diffrn_reflns_av_R_equivalents 0.1001
_diffrn_reflns_av_unetI/netI 0.0728
_diffrn_reflns_Laue_measured_fraction_full 0.998
_diffrn_reflns_Laue_measured_fraction_max 0.970
_diffrn_reflns_limit_h_max 19
_diffrn_reflns_limit_h_min -18
_diffrn_reflns_limit_k_max 19
_diffrn_reflns_limit_k_min -20
_diffrn_reflns_limit_l_max 32
_diffrn_reflns_limit_l_min -32
_diffrn_reflns_number 44251
_diffrn_reflns_point_group_measured_fraction_full 0.998
_diffrn_reflns_point_group_measured_fraction_max 0.970
_diffrn_reflns_theta_full 25.242
_diffrn_reflns_theta_max 26.215
_diffrn_reflns_theta_min 1.543
_diffrn_source 'sealed X-ray tube, 12 x 0.4 mm long-fine focus'
_exptl_absorpt_coefficient_mu 0.082
_exptl_absorpt_correction_type none
_exptl_crystal_colour orange
_exptl_crystal_colour_primary orange
_exptl_crystal_density_diffrn 1.091
_exptl_crystal_density_method 'not measured'
_exptl_crystal_description block
_exptl_crystal_F_000 2544
_exptl_crystal_size_max 0.419
_exptl_crystal_size_mid 0.397
_exptl_crystal_size_min 0.136
_refine_diff_density_max 0.347
_refine_diff_density_min -0.192
_refine_diff_density_rms 0.040
_refine_ls_extinction_method none
_refine_ls_goodness_of_fit_ref 0.908
_refine_ls_hydrogen_treatment constr
_refine_ls_matrix_type full
_refine_ls_number_parameters 384
_refine_ls_number_reflns 6856
_refine_ls_number_restraints 0
_refine_ls_restrained_S_all 0.908
_refine_ls_R_factor_all 0.0881
_refine_ls_R_factor_gt 0.0483
_refine_ls_shift/su_max 0.000
_refine_ls_shift/su_mean 0.000
_refine_ls_structure_factor_coef Fsqd
_refine_ls_weighting_details
;
 w=1/[\s^2^(Fo^2^)+(0.0535P)^2^]
 where P=(Fo^2^+2Fc^2^)/3
;
_refine_ls_weighting_scheme calc
_refine_ls_wR_factor_gt 0.0968
_refine_ls_wR_factor_ref 0.1080
_reflns_Friedel_coverage 0.000
_reflns_number_gt 4389
_reflns_number_total 6856
_reflns_threshold_expression >2sigma(I)
_cod_data_source_file c4cc07680j2.cif
_cod_data_source_block pbcda
_cod_database_code 7116098
_shelxl_version_number 2013-2
_shelx_space_group_comment
;
The symmetry employed for this shelxl refinement is uniquely defined
by the following loop, which should always be used as a source of
symmetry information in preference to the above space-group names.
They are only intended as comments.
;
_olex2_refinement_description
;
1. Fixed Uiso
 At 1.2 times of:
  All C(H) groups, All C(H,H) groups
 At 1.5 times of:
  All C(H,H,H) groups
2.a Ternary CH refined with riding coordinates:
 C26(H26), C11(H11), C23(H23), C14(H14)
2.b Secondary CH2 refined with riding coordinates:
 C33(H33A,H33B), C29(H29A,H29B), C31(H31A,H31B), C35(H35A,H35B)
2.c Aromatic/amide H refined with riding coordinates:
 C9(H9), C8(H8), C7(H7), C21(H21), C20(H20), C19(H19)
2.d Idealised Me refined as rotating group:
 C24(H24A,H24B,H24C), C25(H25A,H25B,H25C), C15(H15A,H15B,H15C), C27(H27A,H27B,
 H27C), C12(H12A,H12B,H12C), C16(H16A,H16B,H16C), C13(H13A,H13B,H13C), C28(H28A,
 H28B,H28C), C4(H4A,H4B,H4C), C3(H3A,H3B,H3C), C36(H36A,H36B,H36C), C32(H32A,
 H32B,H32C), C34(H34A,H34B,H34C), C30(H30A,H30B,H30C)
;
_olex2_submission_special_instructions 'No special instructions were received'

loop_
_space_group_symop_operation_xyz
'x, y, z'
'-x+1/2, -y, z+1/2'
'x+1/2, -y+1/2, -z'
'-x, y+1/2, -z+1/2'
'-x, -y, -z'
'x-1/2, y, -z-1/2'
'-x-1/2, y-1/2, z'
'x, -y-1/2, z-1/2'

loop_
_atom_site_label
_atom_site_type_symbol
_atom_site_fract_x
_atom_site_fract_y
_atom_site_fract_z
_atom_site_U_iso_or_equiv
_atom_site_adp_type
_atom_site_occupancy
_atom_site_site_symmetry_order
_atom_site_calc_flag
_atom_site_refinement_flags_posn
Mg1 Mg 0.51938(4) 0.16727(4) 0.36437(2) 0.02422(15) Uani 1 1 d .
O2 O 0.52205(8) 0.06241(7) 0.32159(4) 0.0300(3) Uani 1 1 d .
C17 C 0.57400(12) 0.32431(11) 0.30761(6) 0.0251(4) Uani 1 1 d .
C24 C 0.51901(14) 0.51814(12) 0.37133(7) 0.0377(5) Uani 1 1 d .
H24A H 0.4921 0.5344 0.4030 0.057 Uiso 1 1 calc GR
H24B H 0.4784 0.5174 0.3439 0.057 Uiso 1 1 calc GR
H24C H 0.5627 0.5572 0.3632 0.057 Uiso 1 1 calc GR
C9 C 0.38123(13) 0.19615(12) 0.53983(7) 0.0332(5) Uani 1 1 d .
H9 H 0.4005 0.2229 0.5695 0.040 Uiso 1 1 calc R
C5 C 0.38486(12) 0.17851(11) 0.44897(6) 0.0247(4) Uani 1 1 d .
C18 C 0.62084(13) 0.29702(12) 0.26536(7) 0.0309(4) Uani 1 1 d .
C26 C 0.60171(14) 0.21658(12) 0.23939(7) 0.0366(5) Uani 1 1 d .
H26 H 0.5673 0.1838 0.2633 0.044 Uiso 1 1 calc R
C25 C 0.61918(14) 0.43434(12) 0.42042(7) 0.0353(5) Uani 1 1 d .
H25A H 0.6655 0.4695 0.4109 0.053 Uiso 1 1 calc GR
H25B H 0.6392 0.3788 0.4265 0.053 Uiso 1 1 calc GR
H25C H 0.5934 0.4555 0.4513 0.053 Uiso 1 1 calc GR
C8 C 0.32347(13) 0.13537(12) 0.54437(7) 0.0341(5) Uani 1 1 d .
H8 H 0.3028 0.1206 0.5768 0.041 Uiso 1 1 calc R
C7 C 0.29585(13) 0.09618(12) 0.50163(7) 0.0314(5) Uani 1 1 d .
H7 H 0.2554 0.0546 0.5048 0.038 Uiso 1 1 calc R
C11 C 0.47385(14) 0.28831(12) 0.48966(7) 0.0368(5) Uani 1 1 d .
H11 H 0.4985 0.2871 0.4550 0.044 Uiso 1 1 calc R
C23 C 0.55600(13) 0.43325(11) 0.37749(6) 0.0284(4) Uani 1 1 d .
H23 H 0.5108 0.3950 0.3873 0.034 Uiso 1 1 calc R
C14 C 0.29503(13) 0.07020(12) 0.40760(7) 0.0341(5) Uani 1 1 d .
H14 H 0.3079 0.1047 0.3774 0.041 Uiso 1 1 calc R
C21 C 0.65812(13) 0.44688(12) 0.30759(7) 0.0318(5) Uani 1 1 d .
H21 H 0.6712 0.4984 0.3220 0.038 Uiso 1 1 calc R
C22 C 0.59509(12) 0.40134(11) 0.32899(6) 0.0265(4) Uani 1 1 d .
C10 C 0.41232(13) 0.21948(11) 0.49282(6) 0.0288(4) Uani 1 1 d .
C20 C 0.70232(14) 0.42030(13) 0.26650(7) 0.0375(5) Uani 1 1 d .
H20 H 0.7450 0.4528 0.2525 0.045 Uiso 1 1 calc R
C6 C 0.32582(12) 0.11610(11) 0.45385(6) 0.0277(4) Uani 1 1 d .
C19 C 0.68331(14) 0.34533(12) 0.24603(7) 0.0385(5) Uani 1 1 d .
H19 H 0.7140 0.3262 0.2178 0.046 Uiso 1 1 calc R
C15 C 0.34067(16) -0.00943(15) 0.40083(9) 0.0533(6) Uani 1 1 d .
H15A H 0.4001 0.0010 0.4006 0.080 Uiso 1 1 calc GR
H15B H 0.3245 -0.0346 0.3686 0.080 Uiso 1 1 calc GR
H15C H 0.3271 -0.0464 0.4288 0.080 Uiso 1 1 calc GR
C27 C 0.67753(17) 0.16619(14) 0.22708(9) 0.0533(6) Uani 1 1 d .
H27A H 0.7098 0.1939 0.2009 0.080 Uiso 1 1 calc GR
H27B H 0.6606 0.1123 0.2147 0.080 Uiso 1 1 calc GR
H27C H 0.7111 0.1598 0.2577 0.080 Uiso 1 1 calc GR
C12 C 0.43139(18) 0.37057(14) 0.49608(9) 0.0519(6) Uani 1 1 d .
H12A H 0.3902 0.3776 0.4693 0.078 Uiso 1 1 calc GR
H12B H 0.4723 0.4144 0.4938 0.078 Uiso 1 1 calc GR
H12C H 0.4044 0.3727 0.5292 0.078 Uiso 1 1 calc GR
C16 C 0.20297(15) 0.05605(15) 0.40750(8) 0.0483(6) Uani 1 1 d .
H16A H 0.1882 0.0199 0.4357 0.073 Uiso 1 1 calc GR
H16B H 0.1867 0.0307 0.3754 0.073 Uiso 1 1 calc GR
H16C H 0.1744 0.1084 0.4114 0.073 Uiso 1 1 calc GR
C13 C 0.54399(17) 0.28000(17) 0.52764(9) 0.0571(7) Uani 1 1 d .
H13A H 0.5228 0.2884 0.5620 0.086 Uiso 1 1 calc GR
H13B H 0.5863 0.3209 0.5203 0.086 Uiso 1 1 calc GR
H13C H 0.5680 0.2253 0.5250 0.086 Uiso 1 1 calc GR
C28 C 0.5510(2) 0.23037(15) 0.19209(10) 0.0669(8) Uani 1 1 d .
H28A H 0.4993 0.2574 0.2012 0.100 Uiso 1 1 calc GR
H28B H 0.5390 0.1778 0.1760 0.100 Uiso 1 1 calc GR
H28C H 0.5818 0.2649 0.1684 0.100 Uiso 1 1 calc GR
N2 N 0.41859(10) 0.19794(9) 0.40095(5) 0.0246(3) Uani 1 1 d .
C4 C 0.30079(12) 0.29299(12) 0.38761(7) 0.0308(4) Uani 1 1 d .
H4A H 0.2631 0.2501 0.3762 0.046 Uiso 1 1 calc GR
H4B H 0.2879 0.3441 0.3700 0.046 Uiso 1 1 calc GR
H4C H 0.2946 0.3009 0.4242 0.046 Uiso 1 1 calc GR
N1 N 0.51360(10) 0.27300(9) 0.32770(5) 0.0252(3) Uani 1 1 d .
C1 C 0.43429(12) 0.30532(11) 0.33989(6) 0.0238(4) Uani 1 1 d .
C3 C 0.40064(13) 0.36866(12) 0.30397(7) 0.0313(5) Uani 1 1 d .
H3A H 0.4450 0.4057 0.2937 0.047 Uiso 1 1 calc GR
H3B H 0.3572 0.3999 0.3209 0.047 Uiso 1 1 calc GR
H3C H 0.3779 0.3416 0.2740 0.047 Uiso 1 1 calc GR
C2 C 0.38778(12) 0.26841(11) 0.37596(6) 0.0243(4) Uani 1 1 d .
O1 O 0.62885(9) 0.15400(8) 0.40150(5) 0.0344(3) Uani 1 1 d .
C33 C 0.59069(14) 0.00654(12) 0.31919(8) 0.0382(5) Uani 1 1 d .
H33A H 0.6347 0.0264 0.3420 0.046 Uiso 1 1 calc R
H33B H 0.6129 0.0065 0.2843 0.046 Uiso 1 1 calc R
C29 C 0.69567(14) 0.21020(12) 0.39155(8) 0.0414(5) Uani 1 1 d .
H29A H 0.7113 0.2376 0.4236 0.050 Uiso 1 1 calc R
H29B H 0.6764 0.2527 0.3677 0.050 Uiso 1 1 calc R
C31 C 0.64458(15) 0.09945(14) 0.44345(8) 0.0457(6) Uani 1 1 d .
H31A H 0.6674 0.1306 0.4724 0.055 Uiso 1 1 calc R
H31B H 0.6854 0.0577 0.4333 0.055 Uiso 1 1 calc R
C36 C 0.40086(14) 0.11249(13) 0.27807(7) 0.0383(5) Uani 1 1 d .
H36A H 0.3633 0.1009 0.2499 0.057 Uiso 1 1 calc GR
H36B H 0.4284 0.1649 0.2722 0.057 Uiso 1 1 calc GR
H36C H 0.3696 0.1151 0.3098 0.057 Uiso 1 1 calc GR
C32 C 0.56631(15) 0.05896(14) 0.45886(8) 0.0432(5) Uani 1 1 d .
H32A H 0.5439 0.0283 0.4301 0.065 Uiso 1 1 calc GR
H32B H 0.5265 0.1004 0.4696 0.065 Uiso 1 1 calc GR
H32C H 0.5771 0.0215 0.4870 0.065 Uiso 1 1 calc GR
C34 C 0.56903(17) -0.07883(13) 0.33358(8) 0.0493(6) Uani 1 1 d .
H34A H 0.5278 -0.1001 0.3099 0.074 Uiso 1 1 calc GR
H34B H 0.5466 -0.0794 0.3680 0.074 Uiso 1 1 calc GR
H34C H 0.6185 -0.1130 0.3322 0.074 Uiso 1 1 calc GR
C35 C 0.46351(15) 0.04660(14) 0.28159(8) 0.0473(6) Uani 1 1 d .
H35A H 0.4356 -0.0061 0.2881 0.057 Uiso 1 1 calc R
H35B H 0.4930 0.0422 0.2489 0.057 Uiso 1 1 calc R
C30 C 0.76972(15) 0.16912(15) 0.36972(9) 0.0510(6) Uani 1 1 d .
H30A H 0.7535 0.1371 0.3400 0.076 Uiso 1 1 calc GR
H30B H 0.7940 0.1329 0.3952 0.076 Uiso 1 1 calc GR
H30C H 0.8102 0.2104 0.3597 0.076 Uiso 1 1 calc GR

loop_
_atom_site_aniso_label
_atom_site_aniso_U_11
_atom_site_aniso_U_22
_atom_site_aniso_U_33
_atom_site_aniso_U_23
_atom_site_aniso_U_13
_atom_site_aniso_U_12
Mg1 0.0252(4) 0.0228(3) 0.0247(3) -0.0012(2) 0.0005(3) 0.0019(3)
O2 0.0305(9) 0.0278(7) 0.0316(6) -0.0079(5) -0.0022(6) 0.0028(6)
C17 0.0238(11) 0.0278(10) 0.0239(8) 0.0026(7) -0.0019(7) 0.0033(8)
C24 0.0349(13) 0.0390(11) 0.0393(11) -0.0068(9) -0.0029(10) 0.0073(10)
C9 0.0365(13) 0.0369(11) 0.0262(9) -0.0044(8) 0.0013(8) 0.0031(10)
C5 0.0237(11) 0.0258(10) 0.0246(9) 0.0004(7) 0.0014(7) 0.0050(8)
C18 0.0306(13) 0.0325(10) 0.0294(9) 0.0006(8) 0.0038(8) -0.0004(9)
C26 0.0412(14) 0.0345(11) 0.0342(10) -0.0050(8) 0.0104(9) 0.0007(10)
C25 0.0415(14) 0.0340(11) 0.0303(10) -0.0029(8) -0.0049(9) 0.0033(10)
C8 0.0365(13) 0.0410(12) 0.0248(9) 0.0024(8) 0.0069(8) 0.0065(10)
C7 0.0291(13) 0.0313(11) 0.0338(10) 0.0051(8) 0.0069(8) 0.0002(9)
C11 0.0447(15) 0.0386(12) 0.0273(9) -0.0071(8) 0.0017(9) -0.0093(10)
C23 0.0305(12) 0.0271(10) 0.0275(9) -0.0032(7) -0.0024(8) -0.0028(9)
C14 0.0340(13) 0.0383(11) 0.0302(10) -0.0001(8) 0.0030(9) -0.0088(10)
C21 0.0318(13) 0.0282(10) 0.0355(10) -0.0006(8) -0.0038(9) -0.0053(9)
C22 0.0242(12) 0.0301(10) 0.0252(9) 0.0025(7) -0.0025(7) 0.0026(8)
C10 0.0302(12) 0.0291(11) 0.0272(9) -0.0027(7) 0.0016(8) 0.0021(9)
C20 0.0291(13) 0.0433(13) 0.0400(11) 0.0037(9) 0.0074(9) -0.0093(10)
C6 0.0252(12) 0.0287(10) 0.0293(9) 0.0010(8) 0.0010(8) 0.0025(8)
C19 0.0345(14) 0.0439(13) 0.0371(11) -0.0033(9) 0.0105(9) -0.0021(10)
C15 0.0471(17) 0.0530(15) 0.0597(15) -0.0240(12) -0.0029(12) -0.0023(12)
C27 0.0624(18) 0.0422(13) 0.0552(13) 0.0001(11) 0.0133(12) 0.0101(12)
C12 0.0655(19) 0.0373(13) 0.0530(13) -0.0087(10) 0.0055(12) -0.0098(12)
C16 0.0382(15) 0.0592(15) 0.0477(13) -0.0072(11) -0.0049(10) -0.0085(12)
C13 0.0531(18) 0.0632(17) 0.0551(14) -0.0057(12) -0.0090(12) -0.0160(13)
C28 0.088(2) 0.0390(14) 0.0734(17) -0.0156(12) -0.0333(16) 0.0059(14)
N2 0.0256(9) 0.0259(8) 0.0222(7) 0.0011(6) 0.0025(6) 0.0014(7)
C4 0.0276(12) 0.0325(11) 0.0323(9) 0.0011(8) 0.0000(8) 0.0024(9)
N1 0.0256(10) 0.0241(8) 0.0259(7) 0.0004(6) 0.0025(7) 0.0004(7)
C1 0.0243(11) 0.0233(9) 0.0238(8) -0.0029(7) -0.0029(8) 0.0003(8)
C3 0.0305(13) 0.0335(11) 0.0301(10) 0.0024(8) -0.0022(8) 0.0010(9)
C2 0.0238(11) 0.0256(9) 0.0235(9) -0.0038(7) -0.0022(7) 0.0003(8)
O1 0.0327(9) 0.0299(7) 0.0406(7) 0.0029(6) -0.0097(6) 0.0013(6)
C33 0.0388(14) 0.0322(11) 0.0436(11) -0.0101(9) -0.0021(10) 0.0090(9)
C29 0.0350(14) 0.0295(11) 0.0598(13) 0.0007(9) -0.0137(11) -0.0030(10)
C31 0.0432(16) 0.0516(14) 0.0423(12) 0.0112(10) -0.0072(10) 0.0107(12)
C36 0.0383(14) 0.0428(12) 0.0339(10) -0.0078(9) -0.0050(9) 0.0006(10)
C32 0.0428(15) 0.0462(13) 0.0406(11) 0.0080(10) 0.0001(10) 0.0086(11)
C34 0.0724(19) 0.0318(12) 0.0438(12) -0.0015(9) -0.0049(12) 0.0109(12)
C35 0.0551(17) 0.0419(13) 0.0448(12) -0.0162(10) -0.0202(11) 0.0048(11)
C30 0.0431(16) 0.0534(14) 0.0565(13) -0.0026(11) 0.0012(11) -0.0065(12)

loop_
_atom_type_symbol
_atom_type_description
_atom_type_scat_dispersion_real
_atom_type_scat_dispersion_imag
_atom_type_scat_source
C C 0.0033 0.0016 'International Tables Vol C Tables 4.2.6.8 and 6.1.1.4'
H H 0.0000 0.0000 'International Tables Vol C Tables 4.2.6.8 and 6.1.1.4'
Mg Mg 0.0486 0.0363 'International Tables Vol C Tables 4.2.6.8 and 6.1.1.4'
N N 0.0061 0.0033 'International Tables Vol C Tables 4.2.6.8 and 6.1.1.4'
O O 0.0106 0.0060 'International Tables Vol C Tables 4.2.6.8 and 6.1.1.4'

loop_
_geom_angle_atom_site_label_1
_geom_angle_atom_site_label_2
_geom_angle_atom_site_label_3
_geom_angle
O2 Mg1 C1 124.98(6)
O2 Mg1 C2 125.93(6)
N2 Mg1 O2 120.04(7)
N2 Mg1 N1 88.68(7)
N2 Mg1 C1 58.82(6)
N2 Mg1 C2 30.13(6)
N2 Mg1 O1 121.13(6)
N1 Mg1 O2 117.53(6)
N1 Mg1 C2 59.12(6)
N1 Mg1 O1 111.58(7)
C2 Mg1 C1 28.84(5)
O1 Mg1 O2 98.98(6)
O1 Mg1 C1 130.03(6)
O1 Mg1 C2 134.02(6)
C33 O2 Mg1 124.74(11)
C33 O2 C35 111.28(14)
C35 O2 Mg1 122.49(12)
C18 C17 C22 117.42(17)
N1 C17 C18 118.98(16)
N1 C17 C22 123.50(15)
H24A C24 H24B 109.5
H24A C24 H24C 109.5
H24B C24 H24C 109.5
C23 C24 H24A 109.5
C23 C24 H24B 109.5
C23 C24 H24C 109.5
C8 C9 H9 119.2
C8 C9 C10 121.62(18)
C10 C9 H9 119.2
C10 C5 N2 120.31(17)
C6 C5 C10 119.10(16)
C6 C5 N2 120.55(15)
C17 C18 C26 121.17(17)
C19 C18 C17 120.09(17)
C19 C18 C26 118.70(17)
C18 C26 H26 107.2
C18 C26 C27 113.73(19)
C27 C26 H26 107.2
C28 C26 C18 110.76(17)
C28 C26 H26 107.2
C28 C26 C27 110.30(19)
H25A C25 H25B 109.5
H25A C25 H25C 109.5
H25B C25 H25C 109.5
C23 C25 H25A 109.5
C23 C25 H25B 109.5
C23 C25 H25C 109.5
C9 C8 H8 120.3
C7 C8 C9 119.38(17)
C7 C8 H8 120.3
C8 C7 H7 119.3
C8 C7 C6 121.37(19)
C6 C7 H7 119.3
C10 C11 H11 107.5
C10 C11 C12 110.78(19)
C10 C11 C13 113.10(18)
C12 C11 H11 107.5
C12 C11 C13 110.17(18)
C13 C11 H11 107.5
C24 C23 C25 109.47(15)
C24 C23 H23 108.0
C25 C23 H23 108.0
C22 C23 C24 112.86(15)
C22 C23 C25 110.30(17)
C22 C23 H23 108.0
C6 C14 H14 107.0
C15 C14 H14 107.0
C15 C14 C6 111.16(17)
C15 C14 C16 110.64(19)
C16 C14 H14 107.0
C16 C14 C6 113.77(17)
C22 C21 H21 118.7
C20 C21 H21 118.7
C20 C21 C22 122.53(18)
C17 C22 C23 122.49(16)
C21 C22 C17 119.53(17)
C21 C22 C23 117.77(16)
C9 C10 C5 119.04(18)
C9 C10 C11 119.63(16)
C5 C10 C11 121.33(16)
C21 C20 H20 120.8
C21 C20 C19 118.41(19)
C19 C20 H20 120.8
C5 C6 C14 120.72(16)
C7 C6 C5 119.46(17)
C7 C6 C14 119.82(18)
C18 C19 H19 119.0
C20 C19 C18 122.00(18)
C20 C19 H19 119.0
C14 C15 H15A 109.5
C14 C15 H15B 109.5
C14 C15 H15C 109.5
H15A C15 H15B 109.5
H15A C15 H15C 109.5
H15B C15 H15C 109.5
C26 C27 H27A 109.5
C26 C27 H27B 109.5
C26 C27 H27C 109.5
H27A C27 H27B 109.5
H27A C27 H27C 109.5
H27B C27 H27C 109.5
C11 C12 H12A 109.5
C11 C12 H12B 109.5
C11 C12 H12C 109.5
H12A C12 H12B 109.5
H12A C12 H12C 109.5
H12B C12 H12C 109.5
C14 C16 H16A 109.5
C14 C16 H16B 109.5
C14 C16 H16C 109.5
H16A C16 H16B 109.5
H16A C16 H16C 109.5
H16B C16 H16C 109.5
C11 C13 H13A 109.5
C11 C13 H13B 109.5
C11 C13 H13C 109.5
H13A C13 H13B 109.5
H13A C13 H13C 109.5
H13B C13 H13C 109.5
C26 C28 H28A 109.5
C26 C28 H28B 109.5
C26 C28 H28C 109.5
H28A C28 H28B 109.5
H28A C28 H28C 109.5
H28B C28 H28C 109.5
C5 N2 Mg1 134.73(12)
C5 N2 C2 117.48(14)
H4A C4 H4B 109.5
H4A C4 H4C 109.5
H4B C4 H4C 109.5
C2 C4 H4A 109.5
C2 C4 H4B 109.5
C2 C4 H4C 109.5
C17 N1 Mg1 132.57(13)
C17 N1 C1 119.73(14)
N1 C1 C3 116.11(15)
C3 C1 Mg1 154.55(12)
C2 C1 Mg1 75.34(11)
C2 C1 N1 119.64(16)
C2 C1 C3 123.05(18)
C1 C3 H3A 109.5
C1 C3 H3B 109.5
C1 C3 H3C 109.5
H3A C3 H3B 109.5
H3A C3 H3C 109.5
H3B C3 H3C 109.5
N2 C2 C4 117.04(16)
C4 C2 Mg1 157.76(13)
C1 C2 Mg1 75.82(11)
C1 C2 N2 119.42(17)
C1 C2 C4 123.25(17)
C29 O1 Mg1 119.90(11)
C31 O1 Mg1 125.96(13)
C31 O1 C29 113.55(16)
O2 C33 H33A 108.8
O2 C33 H33B 108.8
O2 C33 C34 113.63(19)
H33A C33 H33B 107.7
C34 C33 H33A 108.8
C34 C33 H33B 108.8
O1 C29 H29A 109.0
O1 C29 H29B 109.0
O1 C29 C30 112.79(17)
H29A C29 H29B 107.8
C30 C29 H29A 109.0
C30 C29 H29B 109.0
O1 C31 H31A 109.8
O1 C31 H31B 109.8
O1 C31 C32 109.45(18)
H31A C31 H31B 108.2
C32 C31 H31A 109.8
C32 C31 H31B 109.8
H36A C36 H36B 109.5
H36A C36 H36C 109.5
H36B C36 H36C 109.5
C35 C36 H36A 109.5
C35 C36 H36B 109.5
C35 C36 H36C 109.5
C31 C32 H32A 109.5
C31 C32 H32B 109.5
C31 C32 H32C 109.5
H32A C32 H32B 109.5
H32A C32 H32C 109.5
H32B C32 H32C 109.5
C33 C34 H34A 109.5
C33 C34 H34B 109.5
C33 C34 H34C 109.5
H34A C34 H34B 109.5
H34A C34 H34C 109.5
H34B C34 H34C 109.5
O2 C35 C36 111.50(16)
O2 C35 H35A 109.3
O2 C35 H35B 109.3
C36 C35 H35A 109.3
C36 C35 H35B 109.3
H35A C35 H35B 108.0
C29 C30 H30A 109.5
C29 C30 H30B 109.5
C29 C30 H30C 109.5
H30A C30 H30B 109.5
H30A C30 H30C 109.5
H30B C30 H30C 109.5

loop_
_geom_bond_atom_site_label_1
_geom_bond_atom_site_label_2
_geom_bond_distance
Mg1 O2 2.0562(13)
Mg1 N2 1.9665(16)
Mg1 N1 1.9864(15)
Mg1 C1 2.7285(19)
Mg1 C2 2.723(2)
Mg1 O1 2.0426(15)
O2 C33 1.444(2)
O2 C35 1.444(2)
C17 C18 1.422(3)
C17 C22 1.424(3)
C17 N1 1.397(2)
C24 H24A 0.9800
C24 H24B 0.9800
C24 H24C 0.9800
C24 C23 1.524(3)
C9 H9 0.9500
C9 C8 1.374(3)
C9 C10 1.393(3)
C5 C10 1.410(2)
C5 C6 1.408(3)
C5 N2 1.417(2)
C18 C26 1.518(3)
C18 C19 1.385(3)
C26 H26 1.0000
C26 C27 1.518(3)
C26 C28 1.513(3)
C25 H25A 0.9800
C25 H25B 0.9800
C25 H25C 0.9800
C25 C23 1.529(3)
C8 H8 0.9500
C8 C7 1.373(3)
C7 H7 0.9500
C7 C6 1.391(2)
C11 H11 1.0000
C11 C10 1.509(3)
C11 C12 1.524(3)
C11 C13 1.524(3)
C23 H23 1.0000
C23 C22 1.522(2)
C14 H14 1.0000
C14 C6 1.518(3)
C14 C15 1.511(3)
C14 C16 1.514(3)
C21 H21 0.9500
C21 C22 1.387(3)
C21 C20 1.372(3)
C20 H20 0.9500
C20 C19 1.377(3)
C19 H19 0.9500
C15 H15A 0.9800
C15 H15B 0.9800
C15 H15C 0.9800
C27 H27A 0.9800
C27 H27B 0.9800
C27 H27C 0.9800
C12 H12A 0.9800
C12 H12B 0.9800
C12 H12C 0.9800
C16 H16A 0.9800
C16 H16B 0.9800
C16 H16C 0.9800
C13 H13A 0.9800
C13 H13B 0.9800
C13 H13C 0.9800
C28 H28A 0.9800
C28 H28B 0.9800
C28 H28C 0.9800
N2 C2 1.421(2)
C4 H4A 0.9800
C4 H4B 0.9800
C4 H4C 0.9800
C4 C2 1.502(3)
N1 C1 1.430(2)
C1 C3 1.508(2)
C1 C2 1.358(3)
C3 H3A 0.9800
C3 H3B 0.9800
C3 H3C 0.9800
O1 C29 1.448(3)
O1 C31 1.446(2)
C33 H33A 0.9900
C33 H33B 0.9900
C33 C34 1.491(3)
C29 H29A 0.9900
C29 H29B 0.9900
C29 C30 1.494(3)
C31 H31A 0.9900
C31 H31B 0.9900
C31 C32 1.491(3)
C36 H36A 0.9800
C36 H36B 0.9800
C36 H36C 0.9800
C36 C35 1.487(3)
C32 H32A 0.9800
C32 H32B 0.9800
C32 H32C 0.9800
C34 H34A 0.9800
C34 H34B 0.9800
C34 H34C 0.9800
C35 H35A 0.9900
C35 H35B 0.9900
C30 H30A 0.9800
C30 H30B 0.9800
C30 H30C 0.9800

loop_
_geom_torsion_atom_site_label_1
_geom_torsion_atom_site_label_2
_geom_torsion_atom_site_label_3
_geom_torsion_atom_site_label_4
_geom_torsion
Mg1 O2 C33 C34 123.02(16)
Mg1 O2 C35 C36 -3.1(3)
Mg1 N2 C2 C4 165.33(12)
Mg1 N2 C2 C1 -8.65(19)
Mg1 N1 C1 C3 -159.07(13)
Mg1 N1 C1 C2 8.83(18)
Mg1 C1 C2 N2 6.19(14)
Mg1 C1 C2 C4 -167.40(17)
Mg1 O1 C29 C30 -117.67(16)
Mg1 O1 C31 C32 -5.0(2)
C17 C18 C26 C27 -136.13(19)
C17 C18 C26 C28 99.0(2)
C17 C18 C19 C20 0.0(3)
C17 N1 C1 Mg1 -163.14(18)
C17 N1 C1 C3 37.8(2)
C17 N1 C1 C2 -154.31(16)
C24 C23 C22 C17 -126.55(19)
C24 C23 C22 C21 58.7(2)
C9 C8 C7 C6 0.7(3)
C5 N2 C2 Mg1 166.53(19)
C5 N2 C2 C4 -28.1(2)
C5 N2 C2 C1 157.87(16)
C18 C17 C22 C23 -173.34(17)
C18 C17 C22 C21 1.4(3)
C18 C17 N1 Mg1 67.6(2)
C18 C17 N1 C1 -134.75(17)
C26 C18 C19 C20 177.8(2)
C25 C23 C22 C17 110.7(2)
C25 C23 C22 C21 -64.1(2)
C8 C9 C10 C5 -1.2(3)
C8 C9 C10 C11 178.18(19)
C8 C7 C6 C5 -0.9(3)
C8 C7 C6 C14 178.76(19)
C21 C20 C19 C18 0.7(3)
C22 C17 C18 C26 -178.71(17)
C22 C17 C18 C19 -1.0(3)
C22 C17 N1 Mg1 -108.51(19)
C22 C17 N1 C1 49.1(2)
C22 C21 C20 C19 -0.3(3)
C10 C9 C8 C7 0.4(3)
C10 C5 C6 C7 0.0(3)
C10 C5 C6 C14 -179.65(18)
C10 C5 N2 Mg1 81.2(2)
C10 C5 N2 C2 -80.4(2)
C20 C21 C22 C17 -0.7(3)
C20 C21 C22 C23 174.21(19)
C6 C5 C10 C9 1.0(3)
C6 C5 C10 C11 -178.39(18)
C6 C5 N2 Mg1 -96.5(2)
C6 C5 N2 C2 101.9(2)
C19 C18 C26 C27 46.1(3)
C19 C18 C26 C28 -78.7(3)
C15 C14 C6 C5 97.0(2)
C15 C14 C6 C7 -82.7(2)
C12 C11 C10 C9 -76.1(2)
C12 C11 C10 C5 103.4(2)
C16 C14 C6 C5 -137.3(2)
C16 C14 C6 C7 43.0(3)
C13 C11 C10 C9 48.2(3)
C13 C11 C10 C5 -132.4(2)
N2 C5 C10 C9 -176.65(17)
N2 C5 C10 C11 3.9(3)
N2 C5 C6 C7 177.69(17)
N2 C5 C6 C14 -2.0(3)
N1 C17 C18 C26 4.9(3)
N1 C17 C18 C19 -177.38(17)
N1 C17 C22 C23 2.8(3)
N1 C17 C22 C21 177.55(17)
N1 C1 C2 Mg1 -6.41(13)
N1 C1 C2 N2 -0.2(2)
N1 C1 C2 C4 -173.81(15)
C3 C1 C2 Mg1 160.61(17)
C3 C1 C2 N2 166.80(15)
C3 C1 C2 C4 -6.8(3)
C33 O2 C35 C36 -169.79(18)
C29 O1 C31 C32 166.13(18)
C31 O1 C29 C30 70.6(2)
C35 O2 C33 C34 -70.6(2)
